data_4020044
loop_
_publ_author_name
'Huang, Feihe'
'Zakharov, Lev N.'
'Rheingold, Arnold L.'
'Ashraf-Khorassani, Mehdi'

_publ_section_title
;
Synthesis of a Symmetric Cylindrical Bis(crown ether)
Host and Its Complexation with Paraquat
;
_journal_name_full 'Journal of Organic Chemistry'
_journal_page_first 809
_journal_page_last 813
_journal_paper_doi 10.1021/jo048111u
_journal_volume 70
_journal_year 2005
_chemical_formula_sum 'C78 H104 O26'
_chemical_formula_weight 1457.61
_space_group_IT_number 14
_symmetry_cell_setting monoclinic
_symmetry_space_group_name_Hall '-P 2ybc'
_symmetry_space_group_name_H-M 'P 1 21/c 1'
_atom_sites_solution_hydrogens geom
_atom_sites_solution_primary direct
_atom_sites_solution_secondary difmap
_cell_angle_alpha 90.00
_cell_angle_beta 105.3810(10)
_cell_angle_gamma 90.00
_cell_formula_units_Z 4
_cell_length_a 17.5307(15)
_cell_length_b 17.4709(15)
_cell_length_c 25.626(2)
_cell_measurement_reflns_used 7741
_cell_measurement_temperature 100(2)
_cell_measurement_theta_max 27.52
_cell_measurement_theta_min 2.33
_cell_volume 7567.5(11)
_diffrn_ambient_temperature 100(2)
_diffrn_detector_area_resol_mean ?
_diffrn_measurement_device_type 'CCD area detector'
_diffrn_measurement_method 'phi and omega scans'
_diffrn_radiation_monochromator graphite
_diffrn_radiation_source 'fine-focus sealed tube'
_diffrn_radiation_type MoK\a
_diffrn_radiation_wavelength 0.71073
_diffrn_reflns_av_R_equivalents 0.0351
_diffrn_reflns_av_sigmaI/netI 0.0361
_diffrn_reflns_limit_h_max 22
_diffrn_reflns_limit_h_min -22
_diffrn_reflns_limit_k_max 22
_diffrn_reflns_limit_k_min -22
_diffrn_reflns_limit_l_max 32
_diffrn_reflns_limit_l_min -33
_diffrn_reflns_number 63579
_diffrn_reflns_theta_max 27.52
_diffrn_reflns_theta_min 1.43
_diffrn_standards_decay_% ?
_diffrn_standards_interval_count ?
_diffrn_standards_interval_time ?
_diffrn_standards_number ?
_exptl_absorpt_coefficient_mu 0.096
_exptl_absorpt_correction_T_max 1.000
_exptl_absorpt_correction_T_min 0.890
_exptl_absorpt_correction_type multi-scan
_exptl_absorpt_process_details SADABS
_exptl_crystal_colour Colorless
_exptl_crystal_density_diffrn 1.279
_exptl_crystal_density_meas 0
_exptl_crystal_density_method 'not measured'
_exptl_crystal_description block
_exptl_crystal_F_000 3120
_exptl_crystal_size_max 0.32
_exptl_crystal_size_mid 0.22
_exptl_crystal_size_min 0.14
_refine_ls_extinction_coef ?
_refine_ls_extinction_method none
_refine_ls_goodness_of_fit_ref 1.071
_refine_ls_hydrogen_treatment mixed
_refine_ls_matrix_type full
_refine_ls_number_parameters 930
_refine_ls_number_reflns 17024
_refine_ls_number_restraints 6
_refine_ls_restrained_S_all 1.073
_refine_ls_R_factor_all 0.0818
_refine_ls_R_factor_gt 0.0622
_refine_ls_shift/su_max 0.001
_refine_ls_shift/su_mean 0.000
_refine_ls_structure_factor_coef Fsqd
_refine_ls_weighting_details 'calc w=1/[\s^2^(Fo^2^)+(0.0731P)^2^+5.7282P] where P=(Fo^2^+2Fc^2^)/3'
_refine_ls_weighting_scheme calc
_refine_ls_wR_factor_gt 0.1517
_refine_ls_wR_factor_ref 0.1628
_reflns_number_gt 13179
_reflns_number_total 17024
_reflns_threshold_expression >2sigma(I)
_cod_depositor_comments
;
The following automatic conversions were performed:
'_symmetry_cell_setting' value 'Monoclinic' changed to 'monoclinic'
according to '/home/saulius/struct/CIF-dictionaries/cif_core.dic'
dictionary named 'cif_core.dic' version 2.4.1 from
2010-06-29.

'_exptl_absorpt_correction_type' value 'Multi-scan' changed
to 'multi-scan' according to
'/home/saulius/struct/CIF-dictionaries/cif_core.dic' dictionary named
'cif_core.dic' version 2.4.1 from 2010-06-29.

Automatic conversion script
Id: cif_fix_enum 1527 2010-12-29 10:47:43Z saulius 
;
_cod_original_sg_symbol_H-M 'P 21/c'
_cod_database_code 4020044

loop_
_symmetry_equiv_pos_as_xyz
'x, y, z'
'-x, y+1/2, -z+1/2'
'-x, -y, -z'
'x, -y-1/2, z-1/2'

loop_
_atom_site_label
_atom_site_type_symbol
_atom_site_fract_x
_atom_site_fract_y
_atom_site_fract_z
_atom_site_U_iso_or_equiv
_atom_site_adp_type
_atom_site_occupancy
_atom_site_symmetry_multiplicity
_atom_site_calc_flag
_atom_site_refinement_flags
_atom_site_disorder_assembly
_atom_site_disorder_group
O1 O 1.06260(8) 1.17512(8) 0.33073(6) 0.0208(3) Uani 1 1 d . . .
O2 O 1.18172(9) 1.21109(9) 0.43243(6) 0.0251(3) Uani 1 1 d . . .
O3 O 1.34554(9) 1.26528(9) 0.44328(6) 0.0278(3) Uani 1 1 d . . .
O4 O 1.44830(9) 1.14411(9) 0.42456(6) 0.0276(3) Uani 1 1 d . . .
O5 O 1.33255(8) 1.07565(8) 0.33079(6) 0.0209(3) Uani 1 1 d . . .
O6 O 1.18832(8) 1.16742(9) 0.15848(6) 0.0251(3) Uani 1 1 d . . .
O7 O 1.13367(10) 1.29696(9) 0.08836(6) 0.0299(4) Uani 1 1 d . . .
O8 O 1.05620(9) 1.44024(9) 0.05857(6) 0.0294(4) Uani 1 1 d . . .
O9 O 0.92470(9) 1.44620(9) 0.11082(6) 0.0261(3) Uani 1 1 d . . .
O10 O 0.95642(8) 1.29390(9) 0.15918(6) 0.0248(3) Uani 1 1 d . . .
O11 O 0.78125(8) 1.09953(9) 0.28291(6) 0.0222(3) Uani 1 1 d . . .
O12 O 0.49428(8) 0.97357(8) 0.28946(6) 0.0207(3) Uani 1 1 d . . .
O13 O 0.30251(8) 0.79461(9) 0.34334(6) 0.0247(3) Uani 1 1 d . . .
O14 O 0.33565(10) 0.65842(9) 0.40607(6) 0.0299(4) Uani 1 1 d . . .
O15 O 0.40216(9) 0.51253(9) 0.43743(6) 0.0294(4) Uani 1 1 d . . .
O16 O 0.54197(9) 0.50581(9) 0.38994(6) 0.0259(3) Uani 1 1 d . . .
O17 O 0.52588(8) 0.65648(9) 0.34136(6) 0.0232(3) Uani 1 1 d . . .
O18 O 0.43970(8) 0.78720(8) 0.17274(6) 0.0218(3) Uani 1 1 d . . .
O19 O 0.31419(8) 0.77055(9) 0.06741(6) 0.0248(3) Uani 1 1 d . . .
O20 O 0.14860(8) 0.73669(8) 0.02696(6) 0.0227(3) Uani 1 1 d . . .
O21 O 0.04963(8) 0.83114(8) 0.07758(6) 0.0224(3) Uani 1 1 d . . .
O22 O 0.16032(8) 0.89550(8) 0.17295(6) 0.0202(3) Uani 1 1 d . . .
O23 O 0.72062(8) 0.84853(9) 0.23041(6) 0.0222(3) Uani 1 1 d . . .
O24 O 0.99863(8) 0.98802(8) 0.21753(6) 0.0195(3) Uani 1 1 d . . .
C1 C 1.00338(11) 1.18765(11) 0.28465(8) 0.0183(4) Uani 1 1 d . . .
C2 C 0.93261(11) 1.14920(11) 0.28228(8) 0.0187(4) Uani 1 1 d . . .
H2A H 0.9279 1.1174 0.3113 0.022 Uiso 1 1 calc R . .
C3 C 0.86976(11) 1.15814(11) 0.23721(8) 0.0194(4) Uani 1 1 d . . .
C4 C 0.87585(12) 1.20494(12) 0.19418(8) 0.0200(4) Uani 1 1 d . . .
H4A H 0.8326 1.2099 0.1629 0.024 Uiso 1 1 calc R . .
C5 C 0.94575(12) 1.24378(12) 0.19781(8) 0.0199(4) Uani 1 1 d . . .
C6 C 1.01067(11) 1.23513(11) 0.24287(8) 0.0197(4) Uani 1 1 d . . .
H6A H 1.0589 1.2613 0.2448 0.024 Uiso 1 1 calc R . .
C7 C 1.13822(11) 1.20863(12) 0.33330(8) 0.0197(4) Uani 1 1 d . . .
H7A H 1.1347 1.2652 0.3341 0.024 Uiso 1 1 calc R . .
H7B H 1.1560 1.1937 0.3012 0.024 Uiso 1 1 calc R . .
C8 C 1.19572(12) 1.17987(12) 0.38419(8) 0.0222(4) Uani 1 1 d . . .
H8A H 1.1920 1.1234 0.3854 0.027 Uiso 1 1 calc R . .
H8B H 1.2502 1.1931 0.3830 0.027 Uiso 1 1 calc R . .
C9 C 1.21173(13) 1.28635(12) 0.44497(9) 0.0249(5) Uani 1 1 d . . .
H9A H 1.1795 1.3128 0.4659 0.030 Uiso 1 1 calc R . .
H9B H 1.2062 1.3150 0.4109 0.030 Uiso 1 1 calc R . .
C10 C 1.29707(13) 1.28754(14) 0.47703(9) 0.0276(5) Uani 1 1 d . . .
H10A H 1.3118 1.3397 0.4913 0.033 Uiso 1 1 calc R . .
H10B H 1.3050 1.2520 0.5081 0.033 Uiso 1 1 calc R . .
C11 C 1.42665(13) 1.25658(14) 0.47068(9) 0.0279(5) Uani 1 1 d . . .
H11A H 1.4326 1.2219 0.5021 0.034 Uiso 1 1 calc R . .
H11B H 1.4500 1.3068 0.4840 0.034 Uiso 1 1 calc R . .
C12 C 1.46769(13) 1.22352(14) 0.43131(9) 0.0287(5) Uani 1 1 d . . .
H12A H 1.4502 1.2503 0.3961 0.034 Uiso 1 1 calc R . .
H12B H 1.5257 1.2300 0.4453 0.034 Uiso 1 1 calc R . .
C13 C 1.46366(12) 1.11235(13) 0.37730(9) 0.0252(5) Uani 1 1 d . . .
H13A H 1.4734 1.0568 0.3828 0.030 Uiso 1 1 calc R . .
H13B H 1.5123 1.1359 0.3718 0.030 Uiso 1 1 calc R . .
C14 C 1.39668(11) 1.12441(12) 0.32702(8) 0.0215(4) Uani 1 1 d . . .
H14A H 1.3796 1.1786 0.3244 0.026 Uiso 1 1 calc R . .
H14B H 1.4141 1.1114 0.2944 0.026 Uiso 1 1 calc R . .
C15 C 1.26531(11) 1.07937(11) 0.28897(8) 0.0183(4) Uani 1 1 d . . .
C16 C 1.20099(12) 1.03616(11) 0.29466(8) 0.0188(4) Uani 1 1 d . . .
H16A H 1.2059 1.0051 0.3258 0.023 Uiso 1 1 calc R . .
C17 C 1.13006(11) 1.03863(11) 0.25478(8) 0.0180(4) Uani 1 1 d . . .
C18 C 1.12216(12) 1.08192(11) 0.20805(8) 0.0194(4) Uani 1 1 d . . .
H18A H 1.0735 1.0833 0.1807 0.023 Uiso 1 1 calc R . .
C19 C 1.18742(12) 1.12301(12) 0.20255(8) 0.0201(4) Uani 1 1 d . . .
C20 C 1.25855(11) 1.12299(11) 0.24269(8) 0.0188(4) Uani 1 1 d . . .
H20A H 1.3020 1.1525 0.2385 0.023 Uiso 1 1 calc R . .
C21 C 1.11925(12) 1.16835(13) 0.11392(9) 0.0252(5) Uani 1 1 d . . .
H21A H 1.0734 1.1879 0.1255 0.030 Uiso 1 1 calc R . .
H21B H 1.1068 1.1161 0.0992 0.030 Uiso 1 1 calc R . .
C22 C 1.13701(13) 1.22019(13) 0.07166(8) 0.0258(5) Uani 1 1 d . . .
H22A H 1.1903 1.2088 0.0673 0.031 Uiso 1 1 calc R . .
H22B H 1.0978 1.2118 0.0364 0.031 Uiso 1 1 calc R . .
C23 C 1.15458(14) 1.35003(14) 0.05238(9) 0.0309(5) Uani 1 1 d . . .
H23A H 1.1226 1.3405 0.0149 0.037 Uiso 1 1 calc R . .
H23B H 1.2112 1.3442 0.0535 0.037 Uiso 1 1 calc R . .
C24 C 1.13939(14) 1.42928(14) 0.06954(9) 0.0309(5) Uani 1 1 d . . .
H24A H 1.1645 1.4360 0.1087 0.037 Uiso 1 1 calc R . .
H24B H 1.1622 1.4674 0.0494 0.037 Uiso 1 1 calc R . .
C25 C 1.03571(15) 1.50600(13) 0.08423(10) 0.0333(5) Uani 1 1 d . . .
H25A H 1.0496 1.5527 0.0669 0.040 Uiso 1 1 calc R . .
H25B H 1.0658 1.5065 0.1228 0.040 Uiso 1 1 calc R . .
C26 C 0.94841(15) 1.50553(13) 0.07981(9) 0.0319(5) Uani 1 1 d . . .
H26A H 0.9334 1.5557 0.0921 0.038 Uiso 1 1 calc R . .
H26B H 0.9192 1.4992 0.0413 0.038 Uiso 1 1 calc R . .
C27 C 0.91160(14) 1.37476(13) 0.08285(8) 0.0255(5) Uani 1 1 d . . .
H27A H 0.9606 1.3583 0.0738 0.031 Uiso 1 1 calc R . .
H27B H 0.8695 1.3806 0.0487 0.031 Uiso 1 1 calc R . .
C28 C 0.88764(12) 1.31538(13) 0.11772(8) 0.0245(4) Uani 1 1 d . . .
H28A H 0.8469 1.3364 0.1341 0.029 Uiso 1 1 calc R . .
H28B H 0.8652 1.2702 0.0957 0.029 Uiso 1 1 calc R . .
C29 C 0.79153(12) 1.11926(12) 0.23124(8) 0.0210(4) Uani 1 1 d . . .
H29A H 0.7483 1.1538 0.2123 0.025 Uiso 1 1 calc R . .
H29B H 0.7890 1.0724 0.2091 0.025 Uiso 1 1 calc R . .
C30 C 0.70911(11) 1.06709(11) 0.28108(8) 0.0187(4) Uani 1 1 d . . .
C31 C 0.64933(12) 1.05730(12) 0.23393(8) 0.0200(4) Uani 1 1 d . . .
H31A H 0.6576 1.0722 0.2002 0.024 Uiso 1 1 calc R . .
C32 C 0.57720(11) 1.02578(11) 0.23564(8) 0.0193(4) Uani 1 1 d . . .
H32A H 0.5364 1.0193 0.2031 0.023 Uiso 1 1 calc R . .
C33 C 0.56449(11) 1.00375(11) 0.28455(8) 0.0181(4) Uani 1 1 d . . .
C34 C 0.62497(12) 1.01302(12) 0.33217(8) 0.0201(4) Uani 1 1 d . . .
H34A H 0.6168 0.9978 0.3659 0.024 Uiso 1 1 calc R . .
C35 C 0.69659(12) 1.04418(12) 0.33034(8) 0.0202(4) Uani 1 1 d . . .
H35A H 0.7376 1.0501 0.3628 0.024 Uiso 1 1 calc R . .
C36 C 0.43425(11) 0.96599(12) 0.23985(8) 0.0192(4) Uani 1 1 d . . .
H36A H 0.4551 0.9365 0.2136 0.023 Uiso 1 1 calc R . .
H36B H 0.4186 1.0173 0.2243 0.023 Uiso 1 1 calc R . .
C37 C 0.36339(11) 0.92574(11) 0.24933(8) 0.0180(4) Uani 1 1 d . . .
C38 C 0.29229(11) 0.93151(11) 0.20989(8) 0.0181(4) Uani 1 1 d . . .
H38A H 0.2879 0.9642 0.1796 0.022 Uiso 1 1 calc R . .
C39 C 0.22732(11) 0.88921(11) 0.21479(8) 0.0180(4) Uani 1 1 d . . .
C40 C 0.23274(11) 0.84360(11) 0.25989(8) 0.0183(4) Uani 1 1 d . . .
H40A H 0.1883 0.8150 0.2635 0.022 Uiso 1 1 calc R . .
C41 C 0.30421(12) 0.84018(12) 0.29987(8) 0.0194(4) Uani 1 1 d . . .
C42 C 0.37057(12) 0.87960(11) 0.29490(8) 0.0193(4) Uani 1 1 d . . .
H42A H 0.4196 0.8753 0.3217 0.023 Uiso 1 1 calc R . .
C43 C 0.37510(12) 0.78062(13) 0.38316(9) 0.0257(5) Uani 1 1 d . . .
H43A H 0.3997 0.8295 0.3985 0.031 Uiso 1 1 calc R . .
H43B H 0.4126 0.7531 0.3669 0.031 Uiso 1 1 calc R . .
C44 C 0.35529(13) 0.73266(13) 0.42647(9) 0.0270(5) Uani 1 1 d . . .
H44A H 0.4012 0.7306 0.4587 0.032 Uiso 1 1 calc R . .
H44B H 0.3101 0.7555 0.4373 0.032 Uiso 1 1 calc R . .
C45 C 0.31095(14) 0.60988(14) 0.44290(9) 0.0297(5) Uani 1 1 d . . .
H45A H 0.2550 0.6203 0.4418 0.036 Uiso 1 1 calc R . .
H45B H 0.3439 0.6188 0.4802 0.036 Uiso 1 1 calc R . .
C46 C 0.32011(13) 0.52883(14) 0.42610(10) 0.0296(5) Uani 1 1 d . . .
H46A H 0.2945 0.4933 0.4463 0.036 Uiso 1 1 calc R . .
H46B H 0.2947 0.5224 0.3870 0.036 Uiso 1 1 calc R . .
C47 C 0.42071(13) 0.45176(13) 0.40614(9) 0.0272(5) Uani 1 1 d . . .
H47A H 0.3959 0.4612 0.3672 0.033 Uiso 1 1 calc R . .
H47B H 0.3998 0.4029 0.4163 0.033 Uiso 1 1 calc R . .
C48 C 0.50948(13) 0.44662(13) 0.41628(9) 0.0268(5) Uani 1 1 d . . .
H48A H 0.5342 0.4495 0.4557 0.032 Uiso 1 1 calc R . .
H48B H 0.5231 0.3963 0.4035 0.032 Uiso 1 1 calc R . .
C49 C 0.55446(14) 0.57635(13) 0.41864(9) 0.0289(5) Uani 1 1 d . . .
H49A H 0.5916 0.5687 0.4548 0.035 Uiso 1 1 calc R . .
H49B H 0.5037 0.5956 0.4236 0.035 Uiso 1 1 calc R . .
C50 C 0.58814(13) 0.63340(13) 0.38693(8) 0.0264(5) Uani 1 1 d . . .
H50A H 0.6093 0.6783 0.4098 0.032 Uiso 1 1 calc R . .
H50B H 0.6318 0.6099 0.3747 0.032 Uiso 1 1 calc R . .
C51 C 0.54388(12) 0.70718(11) 0.30556(8) 0.0188(4) Uani 1 1 d . . .
C52 C 0.61674(12) 0.74273(11) 0.31295(8) 0.0192(4) Uani 1 1 d . . .
H52A H 0.6582 0.7333 0.3446 0.023 Uiso 1 1 calc R . .
C53 C 0.62824(11) 0.79281(11) 0.27297(8) 0.0179(4) Uani 1 1 d . . .
C54 C 0.56823(11) 0.80678(11) 0.22696(8) 0.0184(4) Uani 1 1 d . . .
H54A H 0.5763 0.8409 0.2001 0.022 Uiso 1 1 calc R . .
C55 C 0.49523(11) 0.77030(11) 0.22025(8) 0.0180(4) Uani 1 1 d . . .
C56 C 0.48231(11) 0.72063(11) 0.25903(8) 0.0189(4) Uani 1 1 d . . .
H56A H 0.4326 0.6961 0.2542 0.023 Uiso 1 1 calc R . .
C57 C 0.35999(11) 0.76199(12) 0.16747(8) 0.0192(4) Uani 1 1 d . . .
H57A H 0.3429 0.7763 0.2000 0.023 Uiso 1 1 calc R . .
H57B H 0.3564 0.7057 0.1632 0.023 Uiso 1 1 calc R . .
C58 C 0.30841(12) 0.80083(12) 0.11795(8) 0.0225(4) Uani 1 1 d . . .
H58A H 0.2526 0.7971 0.1193 0.027 Uiso 1 1 calc R . .
H58B H 0.3225 0.8558 0.1194 0.027 Uiso 1 1 calc R . .
C59 C 0.28324(12) 0.69525(13) 0.05567(9) 0.0245(4) Uani 1 1 d . . .
H59A H 0.3188 0.6590 0.0804 0.029 Uiso 1 1 calc R . .
H59B H 0.2843 0.6821 0.0183 0.029 Uiso 1 1 calc R . .
C60 C 0.19982(12) 0.68321(12) 0.06064(8) 0.0230(4) Uani 1 1 d . . .
H60A H 0.1822 0.6304 0.0496 0.028 Uiso 1 1 calc R . .
H60B H 0.1985 0.6904 0.0987 0.028 Uiso 1 1 calc R . .
C61 C 0.06741(12) 0.72443(13) 0.02412(8) 0.0229(4) Uani 1 1 d . . .
H61A H 0.0558 0.6691 0.0185 0.028 Uiso 1 1 calc R . .
H61B H 0.0348 0.7519 -0.0079 0.028 Uiso 1 1 calc R . .
C62 C 0.04273(12) 0.75018(12) 0.07338(8) 0.0229(4) Uani 1 1 d . . .
H62A H -0.0127 0.7347 0.0701 0.027 Uiso 1 1 calc R . .
H62B H 0.0770 0.7260 0.1062 0.027 Uiso 1 1 calc R . .
C63 C 0.03001(12) 0.86044(12) 0.12430(8) 0.0216(4) Uani 1 1 d . . .
H63A H -0.0188 0.8351 0.1279 0.026 Uiso 1 1 calc R . .
H63B H 0.0188 0.9159 0.1192 0.026 Uiso 1 1 calc R . .
C64 C 0.09438(11) 0.84879(12) 0.17583(8) 0.0198(4) Uani 1 1 d . . .
H64A H 0.0753 0.8637 0.2074 0.024 Uiso 1 1 calc R . .
H64B H 0.1102 0.7943 0.1798 0.024 Uiso 1 1 calc R . .
C65 C 0.70810(11) 0.83030(12) 0.28182(8) 0.0197(4) Uani 1 1 d . . .
H65A H 0.7102 0.8775 0.3035 0.024 Uiso 1 1 calc R . .
H65B H 0.7500 0.7952 0.3018 0.024 Uiso 1 1 calc R . .
C66 C 0.79157(11) 0.88263(11) 0.23146(8) 0.0183(4) Uani 1 1 d . . .
C67 C 0.85424(11) 0.89048(11) 0.27730(8) 0.0185(4) Uani 1 1 d . . .
H67A H 0.8497 0.8718 0.3112 0.022 Uiso 1 1 calc R . .
C68 C 0.92412(11) 0.92578(11) 0.27371(8) 0.0183(4) Uani 1 1 d . . .
H68A H 0.9669 0.9313 0.3052 0.022 Uiso 1 1 calc R . .
C69 C 0.93145(11) 0.95285(11) 0.22434(8) 0.0177(4) Uani 1 1 d . . .
C70 C 0.86895(11) 0.94369(11) 0.17805(8) 0.0191(4) Uani 1 1 d . . .
H70A H 0.8739 0.9613 0.1440 0.023 Uiso 1 1 calc R . .
C71 C 0.79969(11) 0.90880(11) 0.18181(8) 0.0190(4) Uani 1 1 d . . .
H71A H 0.7572 0.9026 0.1502 0.023 Uiso 1 1 calc R . .
C72 C 1.06122(11) 0.99614(11) 0.26587(8) 0.0185(4) Uani 1 1 d . . .
H72A H 1.0789 0.9449 0.2807 0.022 Uiso 1 1 calc R . .
H72B H 1.0417 1.0243 0.2932 0.022 Uiso 1 1 calc R . .
O1S O 0.15412(17) 0.45798(15) 0.47491(13) 0.0891(9) Uani 1 1 d . . .
C1S C 0.0735(2) 0.5674(3) 0.46475(17) 0.0964(17) Uani 1 1 d . . .
H1SA H 0.0428 0.5409 0.4322 0.145 Uiso 1 1 calc R . .
H1SB H 0.0940 0.6156 0.4543 0.145 Uiso 1 1 calc R . .
H1SC H 0.0394 0.5782 0.4886 0.145 Uiso 1 1 calc R . .
C2S C 0.14111(18) 0.51784(18) 0.49382(13) 0.0513(8) Uani 1 1 d . . .
C3S C 0.19283(19) 0.5508(2) 0.54381(12) 0.0553(8) Uani 1 1 d . . .
H3SA H 0.2341 0.5138 0.5605 0.083 Uiso 1 1 calc R . .
H3SB H 0.1613 0.5629 0.5691 0.083 Uiso 1 1 calc R . .
H3SC H 0.2175 0.5977 0.5350 0.083 Uiso 1 1 calc R . .
C4S C 0.4145(6) 0.4882(6) 1.0153(4) 0.103(4) Uiso 0.486(7) 1 d PD A 1
C6S C 0.2938(5) 0.5214(5) 0.9382(3) 0.067(2) Uiso 0.486(7) 1 d PD A 1
O2S O 0.2910(4) 0.5078(4) 1.0311(3) 0.0762(19) Uiso 0.486(7) 1 d PD A 1
C4SA C 0.3528(4) 0.4257(4) 1.0111(2) 0.0521(18) Uiso 0.514(7) 1 d PD A 2
C6SA C 0.3370(5) 0.5403(4) 0.9450(3) 0.0605(19) Uiso 0.514(7) 1 d PD A 2
O2SA O 0.2612(3) 0.5271(3) 1.0090(2) 0.0577(14) Uiso 0.514(7) 1 d PD A 2
C5S C 0.3211(2) 0.50016(19) 0.99331(13) 0.0561(8) Uiso 1 1 d D . .

loop_
_atom_site_aniso_label
_atom_site_aniso_U_11
_atom_site_aniso_U_22
_atom_site_aniso_U_33
_atom_site_aniso_U_23
_atom_site_aniso_U_13
_atom_site_aniso_U_12
O1 0.0144(7) 0.0229(7) 0.0247(7) 0.0025(6) 0.0044(6) -0.0036(5)
O2 0.0263(8) 0.0285(8) 0.0220(7) -0.0018(6) 0.0090(6) -0.0052(6)
O3 0.0224(8) 0.0401(9) 0.0201(7) -0.0049(7) 0.0044(6) -0.0070(7)
O4 0.0296(8) 0.0303(9) 0.0231(8) 0.0002(6) 0.0071(6) -0.0042(7)
O5 0.0168(7) 0.0225(7) 0.0228(7) 0.0027(6) 0.0039(6) -0.0033(6)
O6 0.0199(7) 0.0328(9) 0.0212(7) 0.0059(6) 0.0028(6) -0.0074(6)
O7 0.0375(9) 0.0322(9) 0.0241(8) 0.0066(7) 0.0153(7) 0.0014(7)
O8 0.0331(9) 0.0292(9) 0.0268(8) 0.0003(7) 0.0094(7) -0.0015(7)
O9 0.0361(9) 0.0239(8) 0.0193(7) 0.0001(6) 0.0092(6) 0.0013(6)
O10 0.0206(7) 0.0279(8) 0.0254(8) 0.0062(6) 0.0055(6) -0.0025(6)
O11 0.0157(7) 0.0276(8) 0.0234(7) -0.0003(6) 0.0055(6) -0.0061(6)
O12 0.0154(7) 0.0267(8) 0.0205(7) -0.0004(6) 0.0054(6) -0.0058(6)
O13 0.0176(7) 0.0308(8) 0.0243(8) 0.0080(6) 0.0033(6) -0.0034(6)
O14 0.0405(9) 0.0264(8) 0.0251(8) 0.0029(6) 0.0125(7) -0.0027(7)
O15 0.0267(8) 0.0311(9) 0.0273(8) -0.0026(7) 0.0016(6) -0.0005(7)
O16 0.0300(8) 0.0262(8) 0.0206(7) 0.0002(6) 0.0050(6) -0.0051(6)
O17 0.0201(7) 0.0279(8) 0.0212(7) 0.0053(6) 0.0047(6) -0.0049(6)
O18 0.0160(7) 0.0245(8) 0.0235(7) 0.0040(6) 0.0028(6) -0.0023(6)
O19 0.0225(8) 0.0299(8) 0.0221(7) -0.0010(6) 0.0061(6) -0.0035(6)
O20 0.0202(7) 0.0262(8) 0.0219(7) 0.0018(6) 0.0057(6) -0.0015(6)
O21 0.0234(7) 0.0235(8) 0.0211(7) -0.0013(6) 0.0073(6) -0.0020(6)
O22 0.0157(7) 0.0211(7) 0.0224(7) 0.0017(6) 0.0025(6) -0.0026(5)
O23 0.0155(7) 0.0304(8) 0.0209(7) -0.0006(6) 0.0050(6) -0.0061(6)
O24 0.0158(7) 0.0219(7) 0.0213(7) 0.0008(6) 0.0058(6) -0.0038(5)
C1 0.0166(9) 0.0162(9) 0.0229(10) -0.0028(8) 0.0064(8) 0.0015(7)
C2 0.0183(10) 0.0153(9) 0.0246(10) 0.0000(8) 0.0089(8) 0.0005(7)
C3 0.0165(9) 0.0150(9) 0.0284(11) -0.0040(8) 0.0089(8) 0.0001(7)
C4 0.0155(9) 0.0212(10) 0.0230(10) -0.0009(8) 0.0045(8) 0.0014(8)
C5 0.0207(10) 0.0182(10) 0.0231(10) -0.0004(8) 0.0102(8) 0.0008(8)
C6 0.0148(9) 0.0178(10) 0.0276(11) -0.0018(8) 0.0075(8) -0.0014(7)
C7 0.0165(9) 0.0201(10) 0.0233(10) -0.0040(8) 0.0069(8) -0.0045(8)
C8 0.0191(10) 0.0233(11) 0.0248(10) -0.0037(8) 0.0068(8) -0.0021(8)
C9 0.0302(12) 0.0245(11) 0.0202(10) -0.0041(8) 0.0072(9) 0.0002(9)
C10 0.0330(12) 0.0299(12) 0.0196(10) -0.0053(9) 0.0067(9) -0.0049(9)
C11 0.0249(11) 0.0325(12) 0.0230(11) -0.0049(9) 0.0002(9) -0.0068(9)
C12 0.0227(11) 0.0356(13) 0.0264(11) -0.0042(10) 0.0039(9) -0.0097(9)
C13 0.0187(10) 0.0304(12) 0.0265(11) -0.0012(9) 0.0064(8) -0.0013(9)
C14 0.0168(10) 0.0257(11) 0.0231(10) -0.0009(8) 0.0071(8) -0.0034(8)
C15 0.0178(10) 0.0173(10) 0.0201(10) -0.0048(8) 0.0059(8) -0.0004(7)
C16 0.0206(10) 0.0171(10) 0.0201(10) -0.0012(8) 0.0080(8) -0.0005(8)
C17 0.0194(10) 0.0141(9) 0.0223(10) -0.0044(8) 0.0088(8) -0.0018(7)
C18 0.0176(10) 0.0196(10) 0.0212(10) -0.0021(8) 0.0054(8) -0.0017(8)
C19 0.0224(10) 0.0190(10) 0.0202(10) 0.0002(8) 0.0082(8) -0.0005(8)
C20 0.0163(9) 0.0183(10) 0.0238(10) -0.0026(8) 0.0087(8) -0.0039(7)
C21 0.0182(10) 0.0319(12) 0.0238(11) 0.0015(9) 0.0026(8) -0.0027(9)
C22 0.0212(10) 0.0358(13) 0.0201(10) 0.0011(9) 0.0051(8) 0.0008(9)
C23 0.0300(12) 0.0401(14) 0.0254(11) 0.0085(10) 0.0124(9) -0.0004(10)
C24 0.0301(12) 0.0382(13) 0.0242(11) 0.0074(10) 0.0071(9) -0.0070(10)
C25 0.0499(15) 0.0219(11) 0.0312(12) 0.0018(10) 0.0161(11) -0.0043(10)
C26 0.0491(15) 0.0221(11) 0.0260(11) 0.0052(9) 0.0129(10) 0.0055(10)
C27 0.0321(12) 0.0269(11) 0.0176(10) -0.0022(8) 0.0069(9) -0.0009(9)
C28 0.0218(10) 0.0291(12) 0.0213(10) 0.0004(9) 0.0035(8) -0.0020(9)
C29 0.0176(10) 0.0221(10) 0.0236(10) -0.0018(8) 0.0062(8) -0.0037(8)
C30 0.0143(9) 0.0160(10) 0.0262(10) -0.0014(8) 0.0058(8) -0.0012(7)
C31 0.0197(10) 0.0211(10) 0.0204(10) 0.0010(8) 0.0073(8) -0.0017(8)
C32 0.0164(10) 0.0194(10) 0.0212(10) -0.0011(8) 0.0032(8) -0.0022(8)
C33 0.0164(9) 0.0153(9) 0.0240(10) -0.0012(8) 0.0075(8) -0.0012(7)
C34 0.0212(10) 0.0204(10) 0.0191(10) -0.0009(8) 0.0062(8) -0.0007(8)
C35 0.0173(10) 0.0205(10) 0.0211(10) -0.0015(8) 0.0021(8) 0.0012(8)
C36 0.0155(9) 0.0215(10) 0.0207(10) -0.0015(8) 0.0051(8) -0.0033(8)
C37 0.0180(9) 0.0150(9) 0.0226(10) -0.0049(8) 0.0085(8) -0.0019(7)
C38 0.0200(10) 0.0164(9) 0.0203(10) -0.0003(8) 0.0094(8) 0.0004(7)
C39 0.0166(9) 0.0166(9) 0.0213(10) -0.0036(8) 0.0059(8) 0.0008(7)
C40 0.0153(9) 0.0189(10) 0.0226(10) -0.0018(8) 0.0082(8) -0.0023(7)
C41 0.0210(10) 0.0185(10) 0.0203(10) -0.0011(8) 0.0081(8) -0.0012(8)
C42 0.0160(9) 0.0200(10) 0.0212(10) -0.0010(8) 0.0040(8) -0.0006(8)
C43 0.0196(10) 0.0296(12) 0.0252(11) 0.0041(9) 0.0010(8) -0.0029(9)
C44 0.0254(11) 0.0315(12) 0.0209(10) 0.0008(9) 0.0005(9) -0.0040(9)
C45 0.0298(12) 0.0332(13) 0.0276(11) 0.0066(10) 0.0103(9) 0.0004(10)
C46 0.0254(11) 0.0308(12) 0.0313(12) 0.0055(10) 0.0051(9) -0.0046(9)
C47 0.0313(12) 0.0224(11) 0.0259(11) 0.0020(9) 0.0042(9) -0.0037(9)
C48 0.0312(12) 0.0217(11) 0.0264(11) 0.0045(9) 0.0054(9) -0.0016(9)
C49 0.0371(13) 0.0291(12) 0.0177(10) -0.0001(9) 0.0027(9) -0.0109(10)
C50 0.0260(11) 0.0311(12) 0.0189(10) 0.0025(9) 0.0005(8) -0.0087(9)
C51 0.0200(10) 0.0175(10) 0.0204(10) -0.0014(8) 0.0079(8) 0.0000(8)
C52 0.0174(9) 0.0209(10) 0.0192(9) -0.0014(8) 0.0046(8) 0.0014(8)
C53 0.0162(9) 0.0162(9) 0.0221(10) -0.0033(8) 0.0063(8) -0.0001(7)
C54 0.0177(10) 0.0168(10) 0.0227(10) 0.0019(8) 0.0088(8) 0.0003(7)
C55 0.0142(9) 0.0178(10) 0.0213(10) -0.0016(8) 0.0038(7) 0.0020(7)
C56 0.0145(9) 0.0183(10) 0.0246(10) -0.0011(8) 0.0064(8) -0.0015(7)
C57 0.0145(9) 0.0197(10) 0.0227(10) -0.0022(8) 0.0040(8) -0.0023(7)
C58 0.0187(10) 0.0236(11) 0.0243(10) -0.0017(8) 0.0038(8) 0.0001(8)
C59 0.0246(11) 0.0273(11) 0.0212(10) -0.0031(9) 0.0054(8) 0.0003(9)
C60 0.0244(11) 0.0246(11) 0.0187(10) -0.0001(8) 0.0035(8) -0.0014(8)
C61 0.0213(10) 0.0270(11) 0.0201(10) -0.0019(8) 0.0049(8) -0.0050(8)
C62 0.0217(10) 0.0248(11) 0.0228(10) -0.0008(8) 0.0068(8) -0.0047(8)
C63 0.0169(10) 0.0256(11) 0.0229(10) -0.0011(8) 0.0061(8) 0.0012(8)
C64 0.0163(9) 0.0223(10) 0.0219(10) -0.0029(8) 0.0070(8) -0.0018(8)
C65 0.0167(10) 0.0207(10) 0.0222(10) 0.0011(8) 0.0062(8) -0.0023(8)
C66 0.0143(9) 0.0164(9) 0.0246(10) -0.0017(8) 0.0058(8) -0.0005(7)
C67 0.0197(10) 0.0188(10) 0.0183(9) -0.0004(8) 0.0072(8) -0.0016(8)
C68 0.0160(9) 0.0189(10) 0.0194(9) -0.0022(8) 0.0037(8) -0.0014(7)
C69 0.0162(9) 0.0133(9) 0.0246(10) -0.0009(8) 0.0071(8) 0.0008(7)
C70 0.0187(10) 0.0191(10) 0.0198(10) 0.0032(8) 0.0056(8) 0.0029(8)
C71 0.0164(9) 0.0193(10) 0.0195(10) -0.0001(8) 0.0016(8) 0.0017(7)
C72 0.0181(10) 0.0178(10) 0.0205(10) -0.0013(8) 0.0066(8) -0.0031(7)
O1S 0.0847(19) 0.0589(16) 0.120(2) -0.0490(16) 0.0211(17) 0.0055(14)
C1S 0.073(3) 0.113(4) 0.084(3) -0.054(3) -0.013(2) 0.040(3)
C2S 0.0461(16) 0.0461(17) 0.0646(19) -0.0292(15) 0.0199(15) -0.0044(13)
C3S 0.0526(18) 0.067(2) 0.0474(17) -0.0165(15) 0.0149(14) 0.0065(16)
